data_7025916
loop_
_publ_author_name
'Maiti, Biplab K.'
'G\"orls, Helmar'
'Klobes, Olaf'
'Imhof, Wolfgang'

_publ_section_title
;
 A straightforward and generalizable synthetic methodology for the
 synthesis of ruthenium(II) complexes with thioether ligands from either
 Ru(III) or Ru(0) precursors.
;
_journal_issue 24
_journal_name_full 'Dalton transactions (Cambridge, England : 2003)'
_journal_page_first 5713
_journal_page_last 5720
_journal_paper_doi 10.1039/c0dt00051e
_journal_volume 39
_journal_year 2010
_chemical_formula_moiety 'C16 H36 Cl2 Ru S4'
_chemical_formula_sum 'C16 H36 Cl2 Ru S4'
_chemical_formula_weight 528.66
_chemical_name_systematic
;
?
;
_space_group_IT_number 15
_symmetry_cell_setting monoclinic
_symmetry_space_group_name_Hall '-C 2yc'
_symmetry_space_group_name_H-M 'C 1 2/c 1'
_atom_sites_solution_hydrogens geom
_atom_sites_solution_primary direct
_atom_sites_solution_secondary difmap
_audit_creation_method SHELXL-97
_cell_angle_alpha 90.00
_cell_angle_beta 98.911(3)
_cell_angle_gamma 90.00
_cell_formula_units_Z 8
_cell_length_a 20.6376(9)
_cell_length_b 20.1958(9)
_cell_length_c 11.2202(3)
_cell_measurement_reflns_used 16068
_cell_measurement_temperature 183(2)
_cell_measurement_theta_max 27.47
_cell_measurement_theta_min 2.73
_cell_volume 4620.1(3)
_computing_cell_refinement DENZO
_computing_data_collection COLLECT
_computing_data_reduction DENZO
_computing_molecular_graphics SHELXTL/PC
_computing_publication_material SHELXL-97
_computing_structure_refinement 'SHELXL-97 (Sheldrick, 1997)'
_computing_structure_solution 'SHELXS-97 (Sheldrick, 1990)'
_diffrn_ambient_temperature 183(2)
_diffrn_measured_fraction_theta_full 0.997
_diffrn_measured_fraction_theta_max 0.997
_diffrn_measurement_device_type KappaCCD
_diffrn_measurement_method 'phi- + omega-scan'
_diffrn_radiation_monochromator graphite
_diffrn_radiation_source 'fine-focus sealed tube'
_diffrn_radiation_type MoK\a
_diffrn_radiation_wavelength 0.71073
_diffrn_reflns_av_R_equivalents 0.0650
_diffrn_reflns_av_sigmaI/netI 0.0715
_diffrn_reflns_limit_h_max 26
_diffrn_reflns_limit_h_min -23
_diffrn_reflns_limit_k_max 25
_diffrn_reflns_limit_k_min -26
_diffrn_reflns_limit_l_max 13
_diffrn_reflns_limit_l_min -14
_diffrn_reflns_number 16068
_diffrn_reflns_theta_full 27.47
_diffrn_reflns_theta_max 27.47
_diffrn_reflns_theta_min 2.73
_exptl_absorpt_coefficient_mu 1.269
_exptl_absorpt_correction_type none
_exptl_crystal_colour yellow
_exptl_crystal_density_diffrn 1.520
_exptl_crystal_density_method 'not measured'
_exptl_crystal_description prism
_exptl_crystal_F_000 2192
_exptl_crystal_size_max 0.05
_exptl_crystal_size_mid 0.05
_exptl_crystal_size_min 0.04
_refine_diff_density_max 0.549
_refine_diff_density_min -0.789
_refine_diff_density_rms 0.142
_refine_ls_extinction_method none
_refine_ls_goodness_of_fit_ref 0.987
_refine_ls_hydrogen_treatment constr
_refine_ls_matrix_type full
_refine_ls_number_parameters 208
_refine_ls_number_reflns 5292
_refine_ls_number_restraints 0
_refine_ls_restrained_S_all 0.987
_refine_ls_R_factor_all 0.0843
_refine_ls_R_factor_gt 0.0418
_refine_ls_shift/su_max 0.001
_refine_ls_shift/su_mean 0.000
_refine_ls_structure_factor_coef Fsqd
_refine_ls_weighting_details 'calc w=1/[\s^2^(Fo^2^)+(0.0515P)^2^+0.0000P] where P=(Fo^2^+2Fc^2^)/3'
_refine_ls_weighting_scheme calc
_refine_ls_wR_factor_gt 0.0889
_refine_ls_wR_factor_ref 0.1052
_reflns_number_gt 3472
_reflns_number_total 5292
_reflns_threshold_expression >2sigma(I)
_cod_data_source_file c0dt00051e.txt
_cod_data_source_block FO3742
_cod_depositor_comments
;
The following automatic conversions were performed:

'_exptl_absorpt_correction_type' value 'NONE' changed to 'none'
according to /home/saulius/struct/CIF-dictionaries/cif_core.dic
dictionary named 'cif_core.dic' version 2.4.2 from 2011-04-26.

Automatic conversion script
Id: cif_fix_values 1891 2012-01-12 08:04:46Z andrius 
;
_cod_original_sg_symbol_Hall 'C 2yc'
_cod_original_sg_symbol_H-M 'C 2/c'
_cod_database_code 7025916

loop_
_symmetry_equiv_pos_as_xyz
'x, y, z'
'-x, y, -z+1/2'
'x+1/2, y+1/2, z'
'-x+1/2, y+1/2, -z+1/2'
'-x, -y, -z'
'x, -y, z-1/2'
'-x+1/2, -y+1/2, -z'
'x+1/2, -y+1/2, z-1/2'

loop_
_atom_site_label
_atom_site_type_symbol
_atom_site_fract_x
_atom_site_fract_y
_atom_site_fract_z
_atom_site_U_iso_or_equiv
_atom_site_adp_type
_atom_site_occupancy
_atom_site_symmetry_multiplicity
_atom_site_calc_flag
_atom_site_refinement_flags
_atom_site_disorder_assembly
_atom_site_disorder_group
Ru1 Ru 0.710033(15) 0.129831(14) 0.73554(2) 0.02247(11) Uani 1 1 d . . .
Cl1 Cl 0.69173(5) 0.12767(5) 0.51667(7) 0.0322(2) Uani 1 1 d . . .
Cl2 Cl 0.72726(5) 0.13020(5) 0.95404(7) 0.0315(2) Uani 1 1 d . . .
S1 S 0.60994(5) 0.07908(5) 0.75147(8) 0.0281(2) Uani 1 1 d . . .
S2 S 0.75507(5) 0.02342(5) 0.72282(8) 0.0321(2) Uani 1 1 d . . .
S3 S 0.81278(5) 0.18101(5) 0.75479(8) 0.0297(2) Uani 1 1 d . C .
S4 S 0.66388(5) 0.23575(5) 0.72044(7) 0.0263(2) Uani 1 1 d . . .
C1 C 0.6827(2) -0.0293(2) 0.7015(4) 0.0392(10) Uani 1 1 d . . .
H1A H 0.6627 -0.0286 0.6154 0.047 Uiso 1 1 calc R . .
H1B H 0.6959 -0.0755 0.7228 0.047 Uiso 1 1 calc R . .
C2 C 0.6329(2) -0.0075(2) 0.7769(3) 0.0376(10) Uani 1 1 d . . .
H2A H 0.6508 -0.0139 0.8632 0.045 Uiso 1 1 calc R . .
H2B H 0.5932 -0.0355 0.7580 0.045 Uiso 1 1 calc R . .
C3 C 0.5553(2) 0.0711(2) 0.6089(3) 0.0358(10) Uani 1 1 d . . .
H3A H 0.5802 0.0544 0.5465 0.043 Uiso 1 1 calc R . .
H3B H 0.5204 0.0387 0.6176 0.043 Uiso 1 1 calc R . .
C4 C 0.5245(2) 0.1376(2) 0.5693(3) 0.0389(10) Uani 1 1 d . . .
H4A H 0.5591 0.1688 0.5531 0.047 Uiso 1 1 calc R . .
H4B H 0.5033 0.1564 0.6351 0.047 Uiso 1 1 calc R . .
C5 C 0.4735(3) 0.1300(3) 0.4557(4) 0.0607(15) Uani 1 1 d . . .
H5A H 0.4563 0.1736 0.4291 0.091 Uiso 1 1 calc R . .
H5B H 0.4375 0.1019 0.4736 0.091 Uiso 1 1 calc R . .
H5C H 0.4941 0.1095 0.3917 0.091 Uiso 1 1 calc R . .
C6 C 0.7937(2) -0.0088(2) 0.8681(4) 0.0451(12) Uani 1 1 d . A .
H6A H 0.7663 0.0025 0.9303 0.054 Uiso 1 1 calc R . .
H6B H 0.7964 -0.0576 0.8635 0.054 Uiso 1 1 calc R . .
C7 C 0.8616(3) 0.0193(3) 0.9046(5) 0.0688(17) Uani 1 1 d . . .
H7A H 0.8590 0.0681 0.8956 0.083 Uiso 0.714(9) 1 calc PR A 1
H7B H 0.8758 0.0097 0.9912 0.083 Uiso 0.714(9) 1 calc PR A 1
H7C H 0.8829 0.0226 0.8316 0.083 Uiso 0.286(9) 1 calc PR A 2
H7D H 0.8573 0.0649 0.9350 0.083 Uiso 0.286(9) 1 calc PR A 2
C8 C 0.9117(5) -0.0047(5) 0.8382(8) 0.095(3) Uiso 0.714(9) 1 d P A 1
H8A H 0.9536 0.0168 0.8686 0.142 Uiso 0.714(9) 1 calc PR A 1
H8B H 0.8991 0.0056 0.7523 0.142 Uiso 0.714(9) 1 calc PR A 1
H8C H 0.9163 -0.0527 0.8486 0.142 Uiso 0.714(9) 1 calc PR A 1
C8A C 0.9019(11) -0.0154(10) 0.9900(17) 0.073(7) Uiso 0.286(9) 1 d P A 2
H8AA H 0.9446 0.0068 1.0069 0.109 Uiso 0.286(9) 1 calc PR A 2
H8AB H 0.9079 -0.0603 0.9603 0.109 Uiso 0.286(9) 1 calc PR A 2
H8AC H 0.8823 -0.0177 1.0640 0.109 Uiso 0.286(9) 1 calc PR A 2
C9 C 0.7948(2) 0.2649(2) 0.7993(3) 0.0345(10) Uani 1 1 d . . .
H9A H 0.7904 0.2651 0.8859 0.041 Uiso 1 1 calc R . .
H9B H 0.8320 0.2941 0.7887 0.041 Uiso 1 1 calc R . .
C10 C 0.7330(2) 0.29225(19) 0.7273(3) 0.0314(9) Uani 1 1 d . . .
H10A H 0.7409 0.3019 0.6443 0.038 Uiso 1 1 calc R . .
H10B H 0.7218 0.3345 0.7640 0.038 Uiso 1 1 calc R . .
C11 C 0.6319(2) 0.2589(2) 0.8565(3) 0.0327(9) Uani 1 1 d . B .
H11A H 0.6044 0.2223 0.8794 0.039 Uiso 1 1 calc R . .
H11B H 0.6690 0.2649 0.9229 0.039 Uiso 1 1 calc R . .
C12 C 0.5918(3) 0.3212(3) 0.8428(4) 0.0581(15) Uani 1 1 d . . .
H12A H 0.6215 0.3594 0.8393 0.070 Uiso 0.806(9) 1 calc PR B 1
H12B H 0.5615 0.3195 0.7653 0.070 Uiso 0.806(9) 1 calc PR B 1
H12C H 0.5473 0.3035 0.8157 0.070 Uiso 0.194(9) 1 calc PR B 2
H12D H 0.5919 0.3338 0.9281 0.070 Uiso 0.194(9) 1 calc PR B 2
C13 C 0.5531(3) 0.3322(3) 0.9421(4) 0.0433(16) Uiso 0.806(9) 1 d P B 1
H13A H 0.5280 0.3733 0.9275 0.065 Uiso 0.806(9) 1 calc PR B 1
H13B H 0.5828 0.3354 1.0189 0.065 Uiso 0.806(9) 1 calc PR B 1
H13C H 0.5228 0.2950 0.9452 0.065 Uiso 0.806(9) 1 calc PR B 1
C13A C 0.5885(12) 0.3722(12) 0.796(2) 0.045(7) Uiso 0.194(9) 1 d P B 2
H13D H 0.6125 0.3710 0.7276 0.068 Uiso 0.194(9) 1 calc PR B 2
H13E H 0.6079 0.4059 0.8541 0.068 Uiso 0.194(9) 1 calc PR B 2
H13F H 0.5424 0.3831 0.7683 0.068 Uiso 0.194(9) 1 calc PR B 2
C14 C 0.8398(2) 0.1965(2) 0.6103(3) 0.0429(11) Uani 1 1 d . . .
H14A H 0.8214 0.1614 0.5533 0.051 Uiso 0.535(7) 1 calc PR C 1
H14B H 0.8209 0.2392 0.5784 0.051 Uiso 0.535(7) 1 calc PR C 1
H14C H 0.8009 0.2050 0.5485 0.051 Uiso 0.465(7) 1 calc PR C 2
H14D H 0.8676 0.2366 0.6170 0.051 Uiso 0.465(7) 1 calc PR C 2
C15 C 0.9108(4) 0.1988(4) 0.6120(7) 0.039(2) Uiso 0.535(7) 1 d P C 1
H15A H 0.9300 0.1559 0.6421 0.047 Uiso 0.535(7) 1 calc PR C 1
H15B H 0.9197 0.2047 0.5284 0.047 Uiso 0.535(7) 1 calc PR C 1
C16 C 0.9404(7) 0.2478(7) 0.6812(10) 0.103(5) Uiso 0.535(7) 1 d P C 1
H16A H 0.9877 0.2465 0.6794 0.154 Uiso 0.535(7) 1 calc PR C 1
H16B H 0.9323 0.2419 0.7644 0.154 Uiso 0.535(7) 1 calc PR C 1
H16C H 0.9226 0.2905 0.6504 0.154 Uiso 0.535(7) 1 calc PR C 1
C15A C 0.8750(7) 0.1436(7) 0.5732(12) 0.082(4) Uiso 0.465(7) 1 d P C 2
H15C H 0.8800 0.1512 0.4879 0.098 Uiso 0.465(7) 1 calc PR C 2
H15D H 0.8482 0.1031 0.5753 0.098 Uiso 0.465(7) 1 calc PR C 2
C16A C 0.9402(6) 0.1303(7) 0.6414(10) 0.075(4) Uiso 0.465(7) 1 d P C 2
H16D H 0.9596 0.0920 0.6065 0.112 Uiso 0.465(7) 1 calc PR C 2
H16E H 0.9363 0.1209 0.7257 0.112 Uiso 0.465(7) 1 calc PR C 2
H16F H 0.9684 0.1691 0.6377 0.112 Uiso 0.465(7) 1 calc PR C 2

loop_
_atom_site_aniso_label
_atom_site_aniso_U_11
_atom_site_aniso_U_22
_atom_site_aniso_U_33
_atom_site_aniso_U_23
_atom_site_aniso_U_13
_atom_site_aniso_U_12
Ru1 0.0315(2) 0.01819(17) 0.01821(16) -0.00089(11) 0.00528(11) -0.00017(13)
Cl1 0.0469(6) 0.0314(6) 0.0188(4) -0.0030(4) 0.0072(4) -0.0042(5)
Cl2 0.0472(6) 0.0287(5) 0.0183(4) 0.0006(3) 0.0043(4) 0.0022(5)
S1 0.0337(6) 0.0250(5) 0.0263(5) -0.0020(4) 0.0068(4) -0.0026(4)
S2 0.0402(6) 0.0227(5) 0.0351(5) -0.0015(4) 0.0110(4) 0.0040(5)
S3 0.0320(6) 0.0284(6) 0.0290(5) 0.0028(4) 0.0058(4) -0.0015(5)
S4 0.0340(6) 0.0210(5) 0.0228(4) -0.0016(3) 0.0008(4) -0.0004(4)
C1 0.049(3) 0.021(2) 0.047(2) -0.0031(18) 0.004(2) 0.003(2)
C2 0.046(3) 0.025(2) 0.042(2) 0.0053(17) 0.007(2) -0.008(2)
C3 0.037(3) 0.030(2) 0.038(2) -0.0069(17) -0.0005(18) -0.004(2)
C4 0.040(3) 0.035(3) 0.038(2) -0.0051(18) -0.0048(18) -0.003(2)
C5 0.060(4) 0.055(4) 0.058(3) -0.003(2) -0.017(3) -0.002(3)
C6 0.051(3) 0.032(3) 0.050(3) 0.009(2) 0.002(2) 0.005(2)
C7 0.075(4) 0.042(3) 0.081(4) 0.004(3) -0.017(3) 0.002(3)
C9 0.040(3) 0.028(2) 0.036(2) -0.0079(17) 0.0059(18) -0.008(2)
C10 0.044(3) 0.021(2) 0.032(2) -0.0004(15) 0.0125(17) -0.0038(19)
C11 0.036(2) 0.031(2) 0.033(2) 0.0003(17) 0.0114(17) 0.0019(19)
C12 0.061(4) 0.066(4) 0.045(3) -0.011(2) 0.001(2) 0.028(3)
C14 0.047(3) 0.047(3) 0.039(2) 0.001(2) 0.021(2) -0.002(2)

loop_
_atom_type_symbol
_atom_type_description
_atom_type_scat_dispersion_real
_atom_type_scat_dispersion_imag
_atom_type_scat_source
C C 0.0033 0.0016 'International Tables Vol C Tables 4.2.6.8 and 6.1.1.4'
H H 0.0000 0.0000 'International Tables Vol C Tables 4.2.6.8 and 6.1.1.4'
S S 0.1246 0.1234 'International Tables Vol C Tables 4.2.6.8 and 6.1.1.4'
Cl Cl 0.1484 0.1585 'International Tables Vol C Tables 4.2.6.8 and 6.1.1.4'
Ru Ru -1.2594 0.8363 'International Tables Vol C Tables 4.2.6.8 and 6.1.1.4'

loop_
_geom_angle_atom_site_label_1
_geom_angle_atom_site_label_2
_geom_angle_atom_site_label_3
_geom_angle
S4 Ru1 S1 92.97(4)
S4 Ru1 S3 87.46(4)
S1 Ru1 S3 170.43(3)
S4 Ru1 S2 172.44(3)
S1 Ru1 S2 88.07(4)
S3 Ru1 S2 92.76(4)
S4 Ru1 Cl2 93.72(3)
S1 Ru1 Cl2 85.23(3)
S3 Ru1 Cl2 85.20(3)
S2 Ru1 Cl2 93.83(3)
S4 Ru1 Cl1 86.86(3)
S1 Ru1 Cl1 93.93(3)
S3 Ru1 Cl1 95.63(3)
S2 Ru1 Cl1 85.60(3)
Cl2 Ru1 Cl1 179.01(4)
C3 S1 C2 99.40(19)
C3 S1 Ru1 114.00(15)
C2 S1 Ru1 102.80(15)
C1 S2 C6 98.3(2)
C1 S2 Ru1 102.62(14)
C6 S2 Ru1 113.20(16)
C9 S3 C14 100.8(2)
C9 S3 Ru1 102.49(14)
C14 S3 Ru1 113.05(16)
C11 S4 C10 100.81(18)
C11 S4 Ru1 111.84(13)
C10 S4 Ru1 105.26(14)
C2 C1 S2 112.0(3)
C2 C1 H1A 109.2
S2 C1 H1A 109.2
C2 C1 H1B 109.2
S2 C1 H1B 109.2
H1A C1 H1B 107.9
C1 C2 S1 112.3(3)
C1 C2 H2A 109.1
S1 C2 H2A 109.1
C1 C2 H2B 109.1
S1 C2 H2B 109.1
H2A C2 H2B 107.9
C4 C3 S1 110.6(3)
C4 C3 H3A 109.5
S1 C3 H3A 109.5
C4 C3 H3B 109.5
S1 C3 H3B 109.5
H3A C3 H3B 108.1
C3 C4 C5 110.8(3)
C3 C4 H4A 109.5
C5 C4 H4A 109.5
C3 C4 H4B 109.5
C5 C4 H4B 109.5
H4A C4 H4B 108.1
C4 C5 H5A 109.5
C4 C5 H5B 109.5
H5A C5 H5B 109.5
C4 C5 H5C 109.5
H5A C5 H5C 109.5
H5B C5 H5C 109.5
C7 C6 S2 111.6(3)
C7 C6 H6A 109.3
S2 C6 H6A 109.3
C7 C6 H6B 109.3
S2 C6 H6B 109.3
H6A C6 H6B 108.0
C8A C7 C8 77.4(10)
C8A C7 C6 115.9(10)
C8 C7 C6 116.2(6)
C8A C7 H7A 127.0
C8 C7 H7A 108.2
C6 C7 H7A 108.2
C8A C7 H7B 32.1
C8 C7 H7B 108.2
C6 C7 H7B 108.2
H7A C7 H7B 107.4
C8A C7 H7C 108.3
C8 C7 H7C 32.0
C6 C7 H7C 108.3
H7A C7 H7C 82.8
H7B C7 H7C 136.3
C8A C7 H7D 108.3
C8 C7 H7D 126.7
C6 C7 H7D 108.3
H7A C7 H7D 26.5
H7B C7 H7D 82.7
H7C C7 H7D 107.4
C7 C8 H8A 109.5
C7 C8 H8B 109.5
H8A C8 H8B 109.5
C7 C8 H8C 109.5
H8A C8 H8C 109.5
H8B C8 H8C 109.5
C7 C8A H8AA 109.5
C7 C8A H8AB 109.5
H8AA C8A H8AB 109.5
C7 C8A H8AC 109.5
H8AA C8A H8AC 109.5
H8AB C8A H8AC 109.5
C10 C9 S3 112.7(3)
C10 C9 H9A 109.0
S3 C9 H9A 109.0
C10 C9 H9B 109.0
S3 C9 H9B 109.0
H9A C9 H9B 107.8
C9 C10 S4 112.7(3)
C9 C10 H10A 109.0
S4 C10 H10A 109.0
C9 C10 H10B 109.0
S4 C10 H10B 109.0
H10A C10 H10B 107.8
C12 C11 S4 113.3(3)
C12 C11 H11A 108.9
S4 C11 H11A 108.9
C12 C11 H11B 108.9
S4 C11 H11B 108.9
H11A C11 H11B 107.7
C13A C12 C13 101.8(13)
C13A C12 C11 142.2(14)
C13 C12 C11 113.6(4)
C13A C12 H12A 43.8
C13 C12 H12A 108.9
C11 C12 H12A 108.9
C13A C12 H12B 69.5
C13 C12 H12B 108.9
C11 C12 H12B 108.9
H12A C12 H12B 107.7
C13A C12 H12C 101.4
C13 C12 H12C 72.6
C11 C12 H12C 101.4
H12A C12 H12C 145.2
H12B C12 H12C 44.5
C13A C12 H12D 101.4
C13 C12 H12D 32.6
C11 C12 H12D 101.4
H12A C12 H12D 86.0
H12B C12 H12D 139.8
H12C C12 H12D 104.6
C12 C13 H13A 109.5
C12 C13 H13B 109.5
H13A C13 H13B 109.5
C12 C13 H13C 109.5
H13A C13 H13C 109.5
H13B C13 H13C 109.5
C12 C13A H13D 109.5
C12 C13A H13E 109.5
H13D C13A H13E 109.5
C12 C13A H13F 109.5
H13D C13A H13F 109.5
H13E C13A H13F 109.5
C15A C14 C15 57.3(7)
C15A C14 S3 112.4(7)
C15 C14 S3 116.0(4)
C15A C14 H14A 54.8
C15 C14 H14A 108.3
S3 C14 H14A 108.3
C15A C14 H14B 139.0
C15 C14 H14B 108.3
S3 C14 H14B 108.3
H14A C14 H14B 107.4
C15A C14 H14C 109.1
C15 C14 H14C 134.7
S3 C14 H14C 109.1
H14A C14 H14C 59.0
H14B C14 H14C 50.5
C15A C14 H14D 109.1
C15 C14 H14D 53.5
S3 C14 H14D 109.1
H14A C14 H14D 142.6
H14B C14 H14D 60.3
H14C C14 H14D 107.9
C16 C15 C14 113.2(9)
C16 C15 H15A 108.9
C14 C15 H15A 108.9
C16 C15 H15B 108.9
C14 C15 H15B 108.9
H15A C15 H15B 107.7
C15 C16 H16A 109.5
C15 C16 H16B 109.5
H16A C16 H16B 109.5
C15 C16 H16C 109.5
H16A C16 H16C 109.5
H16B C16 H16C 109.5
C14 C15A C16A 117.6(11)
C14 C15A H15C 107.9
C16A C15A H15C 107.9
C14 C15A H15D 107.9
C16A C15A H15D 107.9
H15C C15A H15D 107.2
C15A C16A H16D 109.5
C15A C16A H16E 109.5
H16D C16A H16E 109.5
C15A C16A H16F 109.5
H16D C16A H16F 109.5
H16E C16A H16F 109.5

loop_
_geom_bond_atom_site_label_1
_geom_bond_atom_site_label_2
_geom_bond_distance
Ru1 S4 2.3371(10)
Ru1 S1 2.3375(10)
Ru1 S3 2.3387(11)
Ru1 S2 2.3545(10)
Ru1 Cl2 2.4221(8)
Ru1 Cl1 2.4266(8)
S1 C3 1.816(4)
S1 C2 1.822(4)
S2 C1 1.820(4)
S2 C6 1.820(4)
S3 C9 1.820(4)
S3 C14 1.820(4)
S4 C11 1.816(4)
S4 C10 1.818(4)
C1 C2 1.495(6)
C1 H1A 0.9900
C1 H1B 0.9900
C2 H2A 0.9900
C2 H2B 0.9900
C3 C4 1.523(6)
C3 H3A 0.9900
C3 H3B 0.9900
C4 C5 1.530(5)
C4 H4A 0.9900
C4 H4B 0.9900
C5 H5A 0.9800
C5 H5B 0.9800
C5 H5C 0.9800
C6 C7 1.509(7)
C6 H6A 0.9900
C6 H6B 0.9900
C7 C8A 1.363(19)
C7 C8 1.448(11)
C7 H7A 0.9900
C7 H7B 0.9900
C7 H7C 0.9900
C7 H7D 0.9900
C8 H8A 0.9800
C8 H8B 0.9800
C8 H8C 0.9800
C8A H8AA 0.9800
C8A H8AB 0.9800
C8A H8AC 0.9800
C9 C10 1.506(5)
C9 H9A 0.9900
C9 H9B 0.9900
C10 H10A 0.9900
C10 H10B 0.9900
C11 C12 1.501(6)
C11 H11A 0.9900
C11 H11B 0.9900
C12 C13A 1.15(2)
C12 C13 1.485(7)
C12 H12A 0.9900
C12 H12B 0.9900
C12 H12C 0.9900
C12 H12D 0.9900
C13 H13A 0.9800
C13 H13B 0.9800
C13 H13C 0.9800
C13A H13D 0.9800
C13A H13E 0.9800
C13A H13F 0.9800
C14 C15A 1.392(14)
C14 C15 1.464(9)
C14 H14A 0.9900
C14 H14B 0.9900
C14 H14C 0.9900
C14 H14D 0.9900
C15 C16 1.344(14)
C15 H15A 0.9900
C15 H15B 0.9900
C16 H16A 0.9800
C16 H16B 0.9800
C16 H16C 0.9800
C15A C16A 1.467(16)
C15A H15C 0.9900
C15A H15D 0.9900
C16A H16D 0.9800
C16A H16E 0.9800
C16A H16F 0.9800
